data_7212142
loop_
_publ_author_name
'Calderon-Casado, Ainhoa'
'Barandika, Gotzone'
'Bazan, Bego\~na'
'Urtiaga, Miren-Karmele'
'Arriortua, Mar\'ia-Isabel'

_publ_section_title
;
 Unprecedented coordination modes for PDC (pyridine-2,5-dicarboxylate) in
 polymorphic 3D heterobimetallic compounds \a- and \b-[MNa2(PDC)2(H2O)4],
 with M = Ni, Co
;
_journal_issue 6
_journal_name_full CrystEngComm
_journal_page_first 1784
_journal_paper_doi 10.1039/b920624h
_journal_volume 12
_journal_year 2010
_chemical_compound_source 'synthesis as described'
_chemical_formula_moiety 'C42 H42 N6 Na6 Ni3 O36'
_chemical_formula_sum 'C42 H42 N6 Na6 Ni3 O36'
_chemical_formula_weight 1520.89
_chemical_name_systematic
;
?
;
_space_group_IT_number 2
_symmetry_cell_setting triclinic
_symmetry_Int_Tables_number 2
_symmetry_space_group_name_Hall '-P 1'
_symmetry_space_group_name_H-M 'P -1'
_audit_conform_dict_location ftp://ftp.iucr.org/pub/cif_core.dic
_audit_conform_dict_name cif_core.dic
_audit_conform_dict_version 2.3
_audit_creation_date 2009-04-21T12:20:01-00:00
_audit_creation_method 'WinGX routine CIF_UPDATE'
_cell_angle_alpha 90.574(5)
_cell_angle_beta 101.757(5)
_cell_angle_gamma 113.449(6)
_cell_formula_units_Z 1
_cell_length_a 9.9953(7)
_cell_length_b 10.6963(7)
_cell_length_c 13.3207(7)
_cell_measurement_reflns_used 2263
_cell_measurement_temperature 100(2)
_cell_measurement_theta_max 29.0667
_cell_measurement_theta_min 2.6723
_cell_measurement_wavelength 0.71073
_cell_volume 1272.53(16)
_computing_cell_refinement CrysAlisPro
_computing_data_collection CrysAlisPro
_computing_data_reduction CrysAlisPro
_computing_molecular_graphics 'Ortep-3 for Windows (Farrugia, 1997)'
_computing_publication_material 'WinGX publication routines (Farrugia,1999)'
_computing_structure_refinement 'SHELXL-97 (Sheldrick, 2008)'
_diffrn_ambient_temperature 100(2)
_diffrn_detector_area_resol_mean 8.3504
_diffrn_measured_fraction_theta_full 0.992
_diffrn_measured_fraction_theta_max 0.992
_diffrn_measurement_device_type 'Goniometer KM4/Xcalibur, detector: Sapphire2 (large Bewindow)'
_diffrn_measurement_method '\w scans'
_diffrn_radiation_monochromator graphite
_diffrn_radiation_type MoK\a
_diffrn_radiation_wavelength 0.71073
_diffrn_reflns_av_R_equivalents 0.0471
_diffrn_reflns_av_unetI/netI 0.1163
_diffrn_reflns_limit_h_max 9
_diffrn_reflns_limit_h_min -11
_diffrn_reflns_limit_k_max 12
_diffrn_reflns_limit_k_min -6
_diffrn_reflns_limit_l_max 15
_diffrn_reflns_limit_l_min -15
_diffrn_reflns_number 7514
_diffrn_reflns_theta_full 24.41
_diffrn_reflns_theta_max 24.41
_diffrn_reflns_theta_min 2.68
_exptl_absorpt_coefficient_mu 1.273
_exptl_absorpt_correction_T_max 0.964
_exptl_absorpt_correction_T_min 0.871
_exptl_absorpt_correction_type analytical
_exptl_absorpt_process_details
;
CrysAlis RED, Oxford Diffraction Ltd.,
Version 1.171.33.32 (release 27-01-2009 CrysAlis171 .NET)
(compiled Jan 27 2009,14:17:37)
Analytical numeric absorption correction using a multifaceted crystal
model based on expressions derived by R.C. Clark & J.S.
(Clark, R. C. & Reid, J. S. (1995). Acta Cryst. A51, 887-897)
;
_exptl_crystal_colour 'pale blue'
_exptl_crystal_density_diffrn 1.985
_exptl_crystal_density_method 'not measured'
_exptl_crystal_description Prism
_exptl_crystal_F_000 774
_exptl_crystal_size_max 0.1796
_exptl_crystal_size_mid 0.084
_exptl_crystal_size_min 0.0362
_refine_diff_density_max 1.631
_refine_diff_density_min -0.563
_refine_diff_density_rms 0.095
_refine_ls_extinction_method none
_refine_ls_goodness_of_fit_ref 0.833
_refine_ls_hydrogen_treatment mixed
_refine_ls_matrix_type full
_refine_ls_number_parameters 327
_refine_ls_number_reflns 4159
_refine_ls_number_restraints 12
_refine_ls_restrained_S_all 0.833
_refine_ls_R_factor_all 0.07
_refine_ls_R_factor_gt 0.0368
_refine_ls_shift/su_max 0.001
_refine_ls_shift/su_mean 0
_refine_ls_structure_factor_coef Fsqd
_refine_ls_weighting_details 'calc w=1/[\s^2^(Fo^2^)+(0.0161P)^2^+0.0000P] whereP=(Fo^2^+2Fc^2^)/3'
_refine_ls_weighting_scheme calc
_refine_ls_wR_factor_gt 0.066
_refine_ls_wR_factor_ref 0.0691
_reflns_number_gt 2537
_reflns_number_total 4159
_reflns_threshold_expression >2\s(I)
_cod_data_source_file b920624h.txt
_cod_data_source_block ni1.5na3(2,5-PDC)2(H2O)4
_cod_original_cell_volume 1272.53(14)
_cod_database_code 7212142

loop_
_symmetry_equiv_pos_as_xyz
'x, y, z'
'-x, -y, -z'

loop_
_atom_site_label
_atom_site_type_symbol
_atom_site_fract_x
_atom_site_fract_y
_atom_site_fract_z
_atom_site_U_iso_or_equiv
_atom_site_adp_type
_atom_site_occupancy
_atom_site_symmetry_multiplicity
_atom_site_calc_flag
_atom_site_refinement_flags
C1 C 0.1918(5) 0.5114(4) 0.3916(3) 0.0057(3) Uani 1 1 d .
C2 C 0.2083(5) 0.6289(4) 0.4464(3) 0.0057(3) Uani 1 1 d .
H41 H 0.2281 0.7103 0.4159 0.007 Uiso 1 1 calc R
C3 C 0.1948(4) 0.6225(4) 0.5481(3) 0.0057(3) Uani 1 1 d .
H38 H 0.2036 0.6999 0.5861 0.007 Uiso 1 1 calc R
C4 C 0.1682(5) 0.5019(5) 0.5929(3) 0.0057(3) Uani 1 1 d .
C5 C 0.1519(5) 0.3874(4) 0.5324(3) 0.0057(3) Uani 1 1 d .
H31 H 0.1327 0.3051 0.5616 0.007 Uiso 1 1 calc R
C6 C 0.1568(5) 0.4925(4) 0.7048(3) 0.0057(3) Uani 1 1 d .
C7 C 0.2029(5) 0.5079(4) 0.2804(3) 0.0057(3) Uani 1 1 d .
C8 C 0.1364(5) -0.0204(4) 0.2748(3) 0.0057(3) Uani 1 1 d .
C9 C 0.1446(5) -0.1299(4) 0.2249(3) 0.0057(3) Uani 1 1 d .
H32 H 0.1398 -0.2071 0.2582 0.007 Uiso 1 1 calc R
C10 C 0.1603(5) -0.1216(4) 0.1239(3) 0.0057(3) Uani 1 1 d .
H2 H 0.1673 -0.1934 0.0886 0.007 Uiso 1 1 calc R
C11 C 0.1654(5) -0.0059(4) 0.0756(3) 0.0057(3) Uani 1 1 d .
C12 C 0.1543(5) 0.0974(4) 0.1310(3) 0.0057(3) Uani 1 1 d .
H39 H 0.1555 0.1742 0.0985 0.007 Uiso 1 1 calc R
C13 C 0.1241(5) -0.0198(4) 0.3870(3) 0.0057(3) Uani 1 1 d .
C14 C 0.1788(5) 0.0031(5) -0.0356(3) 0.0057(3) Uani 1 1 d .
C15 C 0.5317(5) 0.2563(4) 0.0572(3) 0.0057(3) Uani 1 1 d .
C16 C 0.5418(5) 0.1501(4) 0.1096(3) 0.0057(3) Uani 1 1 d .
H40 H 0.5612 0.0827 0.0786 0.007 Uiso 1 1 calc R
C17 C 0.5224(4) 0.1449(4) 0.2108(3) 0.0057(3) Uani 1 1 d .
H36 H 0.5304 0.0745 0.2485 0.007 Uiso 1 1 calc R
C18 C 0.4912(5) 0.2457(4) 0.2549(3) 0.0057(3) Uani 1 1 d .
C19 C 0.4859(5) 0.3510(4) 0.1964(3) 0.0057(3) Uani 1 1 d .
H42 H 0.4678 0.4203 0.2256 0.007 Uiso 1 1 calc R
C20 C 0.5407(5) 0.2644(4) -0.0550(3) 0.0057(3) Uani 1 1 d .
C21 C 0.4518(5) 0.2325(4) 0.3594(3) 0.0057(3) Uani 1 1 d .
N1 N 0.1632(4) 0.3917(4) 0.4332(3) 0.0057(3) Uani 1 1 d .
N2 N 0.1418(4) 0.0932(4) 0.2299(2) 0.0057(3) Uani 1 1 d .
N3 N 0.5057(4) 0.3573(4) 0.0999(3) 0.0057(3) Uani 1 1 d .
Na1 Na 0.16291(19) -0.00826(17) 0.59719(12) 0.0090(4) Uani 1 1 d .
Na2 Na 0.5023(2) 0.25077(18) 0.73326(12) 0.0096(4) Uani 1 1 d .
Na3 Na 0.1723(2) 0.49387(18) 0.06942(12) 0.0097(4) Uani 1 1 d .
Ni1 Ni 0.5 0.5 0 0.0084(2) Uani 1 2 d S
Ni2 Ni 0.14894(7) 0.24123(6) 0.33135(4) 0.00499(15) Uani 1 1 d .
O1 O 0.1729(3) 0.3941(3) 0.7475(2) 0.0089(7) Uani 1 1 d .
O2 O 0.1352(3) 0.5860(3) 0.7465(2) 0.0080(7) Uani 1 1 d .
O3 O 0.1848(3) 0.3934(3) 0.2376(2) 0.0065(7) Uani 1 1 d .
O4 O 0.2305(3) 0.6147(3) 0.2367(2) 0.0077(7) Uani 1 1 d .
O5 O 0.1145(3) 0.0865(3) 0.4243(2) 0.0056(7) Uani 1 1 d .
O6 O 0.1229(3) -0.1184(3) 0.4337(2) 0.0079(7) Uani 1 1 d .
O7 O 0.2007(3) 0.1163(3) -0.0723(2) 0.0090(7) Uani 1 1 d .
O8 O 0.1656(3) -0.1033(3) -0.0844(2) 0.0113(8) Uani 1 1 d .
O9 O 0.5435(3) 0.3751(3) -0.0928(2) 0.0057(3) Uani 1 1 d .
O10 O 0.5467(3) 0.1681(3) 0.8978(2) 0.0093(7) Uani 1 1 d .
O11 O 0.3946(3) 0.3120(3) 0.3854(2) 0.0058(7) Uani 1 1 d .
O12 O 0.4741(3) 0.1441(3) 0.4109(2) 0.0086(7) Uani 1 1 d .
OW1 O -0.0868(4) 0.1804(3) 0.2862(2) 0.0081(7) Uani 1 1 d D
OW2 O 0.0972(4) 0.6166(3) -0.0603(2) 0.0109(7) Uani 1 1 d D
OW3 O 0.2595(4) 0.3864(3) -0.0487(2) 0.0121(8) Uani 1 1 d D
OW4 O 0.4694(4) 0.3896(3) 0.6049(2) 0.0119(8) Uani 1 1 d D
OW5 O 0.4283(4) 0.0689(3) 0.6023(2) 0.0105(7) Uani 1 1 d D
OW6 O 0.2352(4) 0.1638(3) 0.7286(2) 0.0105(7) Uani 1 1 d D
H1A H -0.097(5) 0.251(3) 0.285(3) 0.013 Uiso 1 1 d D
H2A H 0.124(5) 0.6985(12) -0.055(3) 0.013 Uiso 1 1 d D
H2B H 0.110(5) 0.590(4) -0.112(2) 0.013 Uiso 1 1 d D
H6A H 0.220(5) 0.233(3) 0.730(3) 0.013 Uiso 1 1 d D
H6B H 0.238(5) 0.157(4) 0.7888(11) 0.013 Uiso 1 1 d D
H3A H 0.249(5) 0.3074(17) -0.051(3) 0.013 Uiso 1 1 d D
H3B H 0.223(4) 0.390(4) -0.1078(13) 0.013 Uiso 1 1 d D
H5A H 0.456(5) 0.007(3) 0.601(3) 0.013 Uiso 1 1 d D
H5B H 0.432(5) 0.094(4) 0.5462(16) 0.013 Uiso 1 1 d D
H4A H 0.442(5) 0.361(4) 0.5452(12) 0.013 Uiso 1 1 d D
H4B H 0.506(5) 0.4719(11) 0.613(3) 0.013 Uiso 1 1 d D
H1B H -0.106(5) 0.154(4) 0.2267(11) 0.013 Uiso 1 1 d D

loop_
_atom_site_aniso_label
_atom_site_aniso_U_11
_atom_site_aniso_U_22
_atom_site_aniso_U_33
_atom_site_aniso_U_23
_atom_site_aniso_U_13
_atom_site_aniso_U_12
C1 0.0036(9) 0.0069(9) 0.0071(8) 0.0015(6) 0.0007(6) 0.0029(7)
C2 0.0036(9) 0.0069(9) 0.0071(8) 0.0015(6) 0.0007(6) 0.0029(7)
C3 0.0036(9) 0.0069(9) 0.0071(8) 0.0015(6) 0.0007(6) 0.0029(7)
C4 0.0036(9) 0.0069(9) 0.0071(8) 0.0015(6) 0.0007(6) 0.0029(7)
C5 0.0036(9) 0.0069(9) 0.0071(8) 0.0015(6) 0.0007(6) 0.0029(7)
C6 0.0036(9) 0.0069(9) 0.0071(8) 0.0015(6) 0.0007(6) 0.0029(7)
C7 0.0036(9) 0.0069(9) 0.0071(8) 0.0015(6) 0.0007(6) 0.0029(7)
C8 0.0045(9) 0.0062(9) 0.0071(8) 0.0018(7) 0.0014(7) 0.0026(7)
C9 0.0045(9) 0.0062(9) 0.0071(8) 0.0018(7) 0.0014(7) 0.0026(7)
C10 0.0045(9) 0.0062(9) 0.0071(8) 0.0018(7) 0.0014(7) 0.0026(7)
C11 0.0045(9) 0.0062(9) 0.0071(8) 0.0018(7) 0.0014(7) 0.0026(7)
C12 0.0045(9) 0.0062(9) 0.0071(8) 0.0018(7) 0.0014(7) 0.0026(7)
C13 0.0045(9) 0.0062(9) 0.0071(8) 0.0018(7) 0.0014(7) 0.0026(7)
C14 0.0045(9) 0.0062(9) 0.0071(8) 0.0018(7) 0.0014(7) 0.0026(7)
C15 0.0064(8) 0.0058(8) 0.0054(7) 0.0015(6) 0.0017(6) 0.0026(6)
C16 0.0064(8) 0.0058(8) 0.0054(7) 0.0015(6) 0.0017(6) 0.0026(6)
C17 0.0064(8) 0.0058(8) 0.0054(7) 0.0015(6) 0.0017(6) 0.0026(6)
C18 0.0064(8) 0.0058(8) 0.0054(7) 0.0015(6) 0.0017(6) 0.0026(6)
C19 0.0064(8) 0.0058(8) 0.0054(7) 0.0015(6) 0.0017(6) 0.0026(6)
C20 0.0064(8) 0.0058(8) 0.0054(7) 0.0015(6) 0.0017(6) 0.0026(6)
C21 0.0064(8) 0.0058(8) 0.0054(7) 0.0015(6) 0.0017(6) 0.0026(6)
N1 0.0036(9) 0.0069(9) 0.0071(8) 0.0015(6) 0.0007(6) 0.0029(7)
N2 0.0045(9) 0.0062(9) 0.0071(8) 0.0018(7) 0.0014(7) 0.0026(7)
N3 0.0064(8) 0.0058(8) 0.0054(7) 0.0015(6) 0.0017(6) 0.0026(6)
Na1 0.0100(11) 0.0097(10) 0.0070(9) 0.0002(7) 0.0025(7) 0.0035(8)
Na2 0.0111(11) 0.0092(10) 0.0071(9) 0.0023(8) 0.0021(8) 0.0027(8)
Na3 0.0133(11) 0.0106(10) 0.0070(9) 0.0033(8) 0.0028(7) 0.0064(9)
Ni1 0.0121(5) 0.0071(5) 0.0077(5) 0.0027(4) 0.0038(4) 0.0051(4)
Ni2 0.0083(4) 0.0040(3) 0.0038(3) 0.0013(2) 0.0027(2) 0.0031(3)
O1 0.019(2) 0.0067(18) 0.0033(16) 0.0019(14) 0.0031(14) 0.0069(16)
O2 0.0124(19) 0.0068(18) 0.0064(16) 0.0008(14) 0.0031(13) 0.0051(15)
O3 0.0101(19) 0.0035(18) 0.0064(16) 0.0007(13) 0.0034(13) 0.0027(15)
O4 0.0106(19) 0.0044(18) 0.0074(16) 0.0035(13) 0.0028(13) 0.0019(15)
O5 0.0062(18) 0.0037(18) 0.0065(16) -0.0013(13) 0.0014(13) 0.0017(14)
O6 0.0101(19) 0.0052(18) 0.0087(16) 0.0020(14) 0.0030(13) 0.0029(15)
O7 0.017(2) 0.0065(18) 0.0056(16) 0.0025(13) 0.0051(14) 0.0052(15)
O8 0.023(2) 0.0101(19) 0.0054(17) 0.0012(14) 0.0061(15) 0.0102(17)
O9 0.0064(8) 0.0058(8) 0.0054(7) 0.0015(6) 0.0017(6) 0.0026(6)
O10 0.014(2) 0.0063(18) 0.0098(16) 0.0013(13) 0.0049(14) 0.0050(15)
O11 0.0088(19) 0.0062(18) 0.0031(15) -0.0007(13) 0.0023(13) 0.0033(15)
O12 0.0129(19) 0.0103(19) 0.0051(16) 0.0049(14) 0.0025(13) 0.0071(15)
OW1 0.015(2) 0.006(2) 0.0034(16) -0.0009(15) 0.0027(15) 0.0044(17)
OW2 0.022(2) 0.0078(19) 0.0053(17) -0.0004(15) 0.0051(15) 0.0072(17)
OW3 0.024(2) 0.008(2) 0.0052(17) 0.0029(16) 0.0012(15) 0.0082(18)
OW4 0.018(2) 0.011(2) 0.0068(17) 0.0012(17) 0.0023(16) 0.0061(18)
OW5 0.021(2) 0.011(2) 0.0046(17) 0.0053(15) 0.0063(15) 0.0100(16)
OW6 0.020(2) 0.009(2) 0.0052(16) 0.0029(15) 0.0038(15) 0.0075(17)

loop_
_atom_type_symbol
_atom_type_description
_atom_type_scat_dispersion_real
_atom_type_scat_dispersion_imag
_atom_type_scat_source
C C 0.0033 0.0016 'International Tables Vol C Tables 4.2.6.8 and 6.1.1.4'
H H 0 0 'International Tables Vol C Tables 4.2.6.8 and 6.1.1.4'
N N 0.0061 0.0033 'International Tables Vol C Tables 4.2.6.8 and 6.1.1.4'
Na Na 0.0362 0.0249 'International Tables Vol C Tables 4.2.6.8 and 6.1.1.4'
Ni Ni 0.3393 1.1124 'International Tables Vol C Tables 4.2.6.8 and 6.1.1.4'
O O 0.0106 0.006 'International Tables Vol C Tables 4.2.6.8 and 6.1.1.4'

loop_
_geom_angle_atom_site_label_1
_geom_angle_atom_site_label_2
_geom_angle_atom_site_label_3
_geom_angle
_geom_angle_site_symmetry_1
_geom_angle_site_symmetry_3
N1 C1 C2 122.4(4) . .
N1 C1 C7 115.4(4) . .
C2 C1 C7 122.2(4) . .
C1 C2 C3 118.4(4) . .
C4 C3 C2 120.3(4) . .
C3 C4 C5 118.0(4) . .
C3 C4 C6 121.6(4) . .
C5 C4 C6 120.4(4) . .
N1 C5 C4 122.3(4) . .
O1 C6 O2 126.0(4) . .
O1 C6 C4 117.4(4) . .
O2 C6 C4 116.6(4) . .
O4 C7 O3 124.1(4) . .
O4 C7 C1 119.3(4) . .
O3 C7 C1 116.6(4) . .
O4 C7 Na3 60.5(2) . .
O3 C7 Na3 64.6(2) . .
C1 C7 Na3 170.2(3) . .
O4 C7 Na2 47.0(2) . 2_666
O3 C7 Na2 114.3(3) . 2_666
C1 C7 Na2 107.0(3) . 2_666
Na3 C7 Na2 80.14(11) . 2_666
N2 C8 C9 123.2(4) . .
N2 C8 C13 115.5(4) . .
C9 C8 C13 121.3(4) . .
C8 C9 C10 118.2(4) . .
C9 C10 C11 119.8(4) . .
C12 C11 C10 117.9(4) . .
C12 C11 C14 121.7(4) . .
C10 C11 C14 120.3(4) . .
N2 C12 C11 123.5(4) . .
O6 C13 O5 125.4(4) . .
O6 C13 C8 119.1(4) . .
O5 C13 C8 115.5(4) . .
O6 C13 Na1 58.5(2) . .
O5 C13 Na1 68.2(2) . .
C8 C13 Na1 168.3(3) . .
O6 C13 Na1 105.3(3) . 2_556
O5 C13 Na1 53.6(2) . 2_556
C8 C13 Na1 109.7(3) . 2_556
Na1 C13 Na1 81.59(11) . 2_556
O8 C14 O7 125.1(4) . .
O8 C14 C11 117.1(4) . .
O7 C14 C11 117.8(4) . .
N3 C15 C16 122.5(4) . .
N3 C15 C20 115.5(4) . .
C16 C15 C20 121.9(4) . .
C15 C16 C17 118.6(4) . .
C18 C17 C16 119.7(4) . .
C19 C18 C17 117.6(4) . .
C19 C18 C21 122.0(4) . .
C17 C18 C21 120.2(4) . .
N3 C19 C18 123.1(4) . .
O10 C20 O9 125.1(4) 1_554 .
O10 C20 C15 119.0(4) 1_554 .
O9 C20 C15 115.8(4) . .
O10 C20 Na2 60.0(2) 1_554 1_554
O9 C20 Na2 66.3(2) . 1_554
C15 C20 Na2 169.7(3) . 1_554
O10 C20 Na3 103.5(3) 1_554 2_665
O9 C20 Na3 56.3(2) . 2_665
C15 C20 Na3 108.8(3) . 2_665
Na2 C20 Na3 80.91(11) 1_554 2_665
O12 C21 O11 125.7(4) . .
O12 C21 C18 117.6(4) . .
O11 C21 C18 116.6(4) . .
C1 N1 C5 118.6(4) . .
C1 N1 Ni2 111.9(3) . .
C5 N1 Ni2 129.5(3) . .
C12 N2 C8 117.4(4) . .
C12 N2 Ni2 130.2(3) . .
C8 N2 Ni2 112.1(3) . .
C19 N3 C15 118.5(4) . .
C19 N3 Ni1 129.6(3) . .
C15 N3 Ni1 111.9(3) . .
OW6 Na1 O6 160.59(12) . .
OW6 Na1 OW1 90.89(11) . 2_556
O6 Na1 OW1 108.48(12) . 2_556
OW6 Na1 OW5 85.87(12) . .
O6 Na1 OW5 86.05(11) . .
OW1 Na1 OW5 110.80(12) 2_556 .
OW6 Na1 O5 97.17(12) . 2_556
O6 Na1 O5 89.90(11) . 2_556
OW1 Na1 O5 73.04(11) 2_556 2_556
OW5 Na1 O5 175.14(11) . 2_556
OW6 Na1 O5 108.91(11) . .
O6 Na1 O5 53.86(10) . .
OW1 Na1 O5 150.86(13) 2_556 .
OW5 Na1 O5 92.27(10) . .
O5 Na1 O5 83.17(10) 2_556 .
OW6 Na1 C13 135.09(13) . .
O6 Na1 C13 26.46(11) . .
OW1 Na1 C13 133.04(14) 2_556 .
OW5 Na1 C13 85.89(12) . .
O5 Na1 C13 89.29(12) 2_556 .
O5 Na1 C13 27.74(10) . .
OW6 Na1 C13 74.80(12) . 2_556
O6 Na1 C13 107.98(12) . 2_556
OW1 Na1 C13 83.07(11) 2_556 2_556
OW5 Na1 C13 156.57(13) . 2_556
O5 Na1 C13 24.29(10) 2_556 2_556
O5 Na1 C13 81.88(11) . 2_556
C13 Na1 C13 98.41(11) . 2_556
OW6 Na1 Ni2 98.48(9) . 2_556
O6 Na1 Ni2 97.79(9) . 2_556
OW1 Na1 Ni2 37.56(8) 2_556 2_556
OW5 Na1 Ni2 147.65(9) . 2_556
O5 Na1 Ni2 35.75(6) 2_556 2_556
O5 Na1 Ni2 115.98(8) . 2_556
C13 Na1 Ni2 111.44(11) . 2_556
C13 Na1 Ni2 51.04(8) 2_556 2_556
OW6 Na1 Na2 43.62(9) . .
O6 Na1 Na2 125.55(9) . .
OW1 Na1 Na2 106.06(10) 2_556 .
OW5 Na1 Na2 42.28(8) . .
O5 Na1 Na2 140.49(9) 2_556 .
O5 Na1 Na2 103.00(8) . .
C13 Na1 Na2 114.37(11) . .
C13 Na1 Na2 116.91(10) 2_556 .
Ni2 Na1 Na2 134.04(5) 2_556 .
OW6 Na1 Na1 107.54(11) . 2_556
O6 Na1 Na1 66.46(9) . 2_556
OW1 Na1 Na1 113.37(11) 2_556 2_556
OW5 Na1 Na1 133.32(10) . 2_556
O5 Na1 Na1 42.09(7) 2_556 2_556
O5 Na1 Na1 41.08(7) . 2_556
C13 Na1 Na1 52.71(9) . 2_556
C13 Na1 Na1 45.69(8) 2_556 2_556
Ni2 Na1 Na1 76.03(5) 2_556 2_556
Na2 Na1 Na1 131.49(7) . 2_556
OW4 Na2 OW5 88.60(12) . .
OW4 Na2 O10 162.46(13) . .
OW5 Na2 O10 108.80(12) . .
OW4 Na2 O4 88.37(12) . 2_666
OW5 Na2 O4 109.73(12) . 2_666
O10 Na2 O4 87.83(11) . 2_666
OW4 Na2 OW6 88.90(12) . .
OW5 Na2 OW6 84.31(12) . .
O10 Na2 OW6 90.54(11) . .
O4 Na2 OW6 165.62(13) 2_666 .
OW4 Na2 O9 108.77(12) . 1_556
OW5 Na2 O9 160.20(12) . 1_556
O10 Na2 O9 53.71(10) . 1_556
O4 Na2 O9 80.99(10) 2_666 1_556
OW6 Na2 O9 86.53(11) . 1_556
OW4 Na2 C20 136.25(14) . 1_556
OW5 Na2 C20 133.67(13) . 1_556
O10 Na2 C20 26.36(10) . 1_556
O4 Na2 C20 86.71(12) 2_666 1_556
OW6 Na2 C20 85.51(12) . 1_556
O9 Na2 C20 27.64(10) 1_556 1_556
OW4 Na2 C7 66.88(12) . 2_666
OW5 Na2 C7 112.27(12) . 2_666
O10 Na2 C7 106.88(12) . 2_666
O4 Na2 C7 22.08(9) 2_666 2_666
OW6 Na2 C7 149.33(13) . 2_666
O9 Na2 C7 84.07(11) 1_556 2_666
C20 Na2 C7 98.91(13) 1_556 2_666
OW4 Na2 Na1 87.09(10) . .
OW5 Na2 Na1 43.54(9) . .
O10 Na2 Na1 103.79(9) . .
O4 Na2 Na1 152.96(9) 2_666 .
OW6 Na2 Na1 40.80(8) . .
O9 Na2 Na1 125.60(8) 1_556 .
C20 Na2 Na1 114.47(10) 1_556 .
C7 Na2 Na1 146.60(9) 2_666 .
OW4 Na2 Na3 101.48(10) . 2_666
OW5 Na2 Na3 144.89(10) . 2_666
O10 Na2 Na3 65.68(8) . 2_666
O4 Na2 Na3 38.40(7) 2_666 2_666
OW6 Na2 Na3 128.90(9) . 2_666
O9 Na2 Na3 42.61(7) 1_556 2_666
C20 Na2 Na3 52.84(10) 1_556 2_666
C7 Na2 Na3 46.09(8) 2_666 2_666
Na1 Na2 Na3 167.16(5) . 2_666
OW2 Na3 O4 110.30(11) . .
OW2 Na3 OW3 91.75(11) . .
O4 Na3 OW3 145.90(13) . .
OW2 Na3 OW2 82.55(11) . 2_565
O4 Na3 OW2 94.28(11) . 2_565
OW3 Na3 OW2 114.74(13) . 2_565
OW2 Na3 O3 156.98(12) . .
O4 Na3 O3 53.98(10) . .
OW3 Na3 O3 110.31(11) . .
OW2 Na3 O3 82.23(10) 2_565 .
OW2 Na3 O9 97.86(11) . 2_665
O4 Na3 O9 80.59(11) . 2_665
OW3 Na3 O9 70.57(11) . 2_665
OW2 Na3 O9 174.68(12) 2_565 2_665
O3 Na3 O9 95.75(11) . 2_665
OW2 Na3 C7 133.68(13) . .
O4 Na3 C7 26.75(10) . .
OW3 Na3 C7 133.52(13) . .
OW2 Na3 C7 85.36(12) 2_565 .
O3 Na3 C7 27.51(10) . .
O9 Na3 C7 90.58(12) 2_665 .
OW2 Na3 C20 74.90(12) . 2_665
O4 Na3 C20 80.77(11) . 2_665
OW3 Na3 C20 80.36(12) . 2_665
OW2 Na3 C20 153.38(12) 2_565 2_665
O3 Na3 C20 114.21(12) . 2_665
O9 Na3 C20 24.60(9) 2_665 2_665
C7 Na3 C20 100.01(13) . 2_665
OW2 Na3 Ni1 99.88(9) . .
O4 Na3 Ni1 111.50(9) . .
OW3 Na3 Ni1 36.69(9) . .
OW2 Na3 Ni1 150.96(10) 2_565 .
O3 Na3 Ni1 101.82(8) . .
O9 Na3 Ni1 34.26(6) 2_665 .
C7 Na3 Ni1 111.57(10) . .
C20 Na3 Ni1 49.85(8) 2_665 .
OW2 Na3 Na3 42.20(8) . 2_565
O4 Na3 Na3 106.09(10) . 2_565
OW3 Na3 Na3 107.66(11) . 2_565
OW2 Na3 Na3 40.35(8) 2_565 2_565
O3 Na3 Na3 120.62(10) . 2_565
O9 Na3 Na3 139.80(10) 2_665 2_565
C7 Na3 Na3 113.34(11) . 2_565
C20 Na3 Na3 115.82(10) 2_665 2_565
Ni1 Na3 Na3 134.77(7) . 2_565
OW2 Na3 Na2 107.79(10) . 2_666
O4 Na3 Na2 38.68(8) . 2_666
OW3 Na3 Na2 110.81(10) . 2_666
OW2 Na3 Na2 132.89(9) 2_565 2_666
O3 Na3 Na2 71.25(8) . 2_666
O9 Na3 Na2 41.94(7) 2_665 2_666
C7 Na3 Na2 53.77(10) . 2_666
C20 Na3 Na2 46.26(8) 2_665 2_666
Ni1 Na3 Na2 74.28(4) . 2_666
Na3 Na3 Na2 131.34(7) 2_565 2_666
O9 Ni1 O9 180.00(11) . 2_665
O9 Ni1 N3 98.39(12) . 2_665
O9 Ni1 N3 81.61(12) 2_665 2_665
O9 Ni1 N3 81.61(12) . .
O9 Ni1 N3 98.39(12) 2_665 .
N3 Ni1 N3 180.00(18) 2_665 .
O9 Ni1 OW3 93.37(11) . .
O9 Ni1 OW3 86.63(11) 2_665 .
N3 Ni1 OW3 91.12(13) 2_665 .
N3 Ni1 OW3 88.88(13) . .
O9 Ni1 OW3 86.63(11) . 2_665
O9 Ni1 OW3 93.37(11) 2_665 2_665
N3 Ni1 OW3 88.88(13) 2_665 2_665
N3 Ni1 OW3 91.12(13) . 2_665
OW3 Ni1 OW3 180 . 2_665
O9 Ni1 Na3 134.79(8) . .
O9 Ni1 Na3 45.21(8) 2_665 .
N3 Ni1 Na3 90.39(10) 2_665 .
N3 Ni1 Na3 89.61(10) . .
OW3 Ni1 Na3 41.92(9) . .
OW3 Ni1 Na3 138.08(9) 2_665 .
O9 Ni1 Na3 45.21(8) . 2_665
O9 Ni1 Na3 134.79(8) 2_665 2_665
N3 Ni1 Na3 89.61(10) 2_665 2_665
N3 Ni1 Na3 90.39(10) . 2_665
OW3 Ni1 Na3 138.08(9) . 2_665
OW3 Ni1 Na3 41.92(9) 2_665 2_665
Na3 Ni1 Na3 180.00(5) . 2_665
O3 Ni2 O5 179.00(12) . .
O3 Ni2 N1 81.76(12) . .
O5 Ni2 N1 99.13(12) . .
O3 Ni2 N2 97.77(12) . .
O5 Ni2 N2 81.32(12) . .
N1 Ni2 N2 178.20(15) . .
O3 Ni2 OW1 91.18(11) . .
O5 Ni2 OW1 89.28(11) . .
N1 Ni2 OW1 89.54(13) . .
N2 Ni2 OW1 92.21(13) . .
O3 Ni2 O11 88.92(11) . .
O5 Ni2 O11 90.66(11) . .
N1 Ni2 O11 87.35(12) . .
N2 Ni2 O11 90.90(12) . .
OW1 Ni2 O11 176.84(12) . .
O3 Ni2 Na1 134.52(9) . 2_556
O5 Ni2 Na1 46.03(9) . 2_556
N1 Ni2 Na1 91.43(10) . 2_556
N2 Ni2 Na1 90.13(10) . 2_556
OW1 Ni2 Na1 43.62(8) . 2_556
O11 Ni2 Na1 135.88(7) . 2_556
C7 O3 Ni2 114.4(2) . .
C7 O3 Na3 87.9(2) . .
Ni2 O3 Na3 155.93(15) . .
C7 O4 Na3 92.7(3) . .
C7 O4 Na2 110.9(3) . 2_666
Na3 O4 Na2 102.92(11) . 2_666
C13 O5 Ni2 114.6(2) . .
C13 O5 Na1 102.1(3) . 2_556
Ni2 O5 Na1 98.22(11) . 2_556
C13 O5 Na1 84.1(2) . .
Ni2 O5 Na1 152.68(14) . .
Na1 O5 Na1 96.83(10) 2_556 .
C13 O6 Na1 95.1(3) . .
C20 O9 Ni1 114.4(2) . .
C20 O9 Na2 86.1(2) . 1_554
Ni1 O9 Na2 151.29(14) . 1_554
C20 O9 Na3 99.1(2) . 2_665
Ni1 O9 Na3 100.53(12) . 2_665
Na2 O9 Na3 95.45(10) 1_554 2_665
C20 O10 Na2 93.7(2) 1_556 .
C21 O11 Ni2 116.6(3) . .
Ni2 OW1 Na1 98.82(12) . 2_556
Na3 OW2 Na3 97.45(11) . 2_565
Ni1 OW3 Na3 101.39(13) . .
Na2 OW5 Na1 94.19(11) . .
Na1 OW6 Na2 95.58(12) . .

loop_
_geom_bond_atom_site_label_1
_geom_bond_atom_site_label_2
_geom_bond_distance
_geom_bond_site_symmetry_2
C1 N1 1.347(5) .
C1 C2 1.382(6) .
C1 C7 1.508(5) .
C2 C3 1.388(5) .
C3 C4 1.378(5) .
C4 C5 1.394(6) .
C4 C6 1.519(6) .
C5 N1 1.350(5) .
C6 O1 1.252(5) .
C6 O2 1.251(5) .
C7 O4 1.244(4) .
C7 O3 1.276(5) .
C7 Na3 2.760(4) .
C7 Na2 3.091(4) 2_666
C8 N2 1.347(5) .
C8 C9 1.380(6) .
C8 C13 1.523(5) .
C9 C10 1.385(5) .
C10 C11 1.389(5) .
C11 C12 1.375(6) .
C11 C14 1.516(6) .
C12 N2 1.348(5) .
C13 O6 1.227(5) .
C13 O5 1.283(5) .
C13 Na1 2.742(4) .
C13 Na1 3.049(4) 2_556
C14 O8 1.251(5) .
C14 O7 1.264(5) .
C15 N3 1.353(5) .
C15 C16 1.366(5) .
C15 C20 1.518(6) .
C16 C17 1.400(5) .
C17 C18 1.390(6) .
C18 C19 1.388(5) .
C18 C21 1.515(5) .
C19 N3 1.337(5) .
C20 O10 1.229(5) 1_554
C20 O9 1.284(5) .
C20 Na2 2.762(4) 1_554
C20 Na3 3.047(4) 2_665
C21 O12 1.239(4) .
C21 O11 1.277(5) .
N1 Ni2 2.036(3) .
N2 Ni2 2.041(3) .
N3 Ni1 2.045(3) .
Na1 OW6 2.310(4) .
Na1 O6 2.347(3) .
Na1 OW1 2.409(3) 2_556
Na1 OW5 2.430(4) .
Na1 O5 2.509(3) 2_556
Na1 O5 2.559(3) .
Na1 C13 3.049(4) 2_556
Na1 Ni2 3.4506(17) 2_556
Na1 Na2 3.519(2) .
Na1 Na1 3.791(3) 2_556
Na2 OW4 2.334(3) .
Na2 OW5 2.374(4) .
Na2 O10 2.396(3) .
Na2 O4 2.420(3) 2_666
Na2 OW6 2.439(4) .
Na2 O9 2.534(3) 1_556
Na2 C20 2.762(4) 1_556
Na2 C7 3.091(5) 2_666
Na2 Na3 3.775(2) 2_666
Na3 OW2 2.361(3) .
Na3 O4 2.406(3) .
Na3 OW3 2.424(3) .
Na3 OW2 2.449(4) 2_565
Na3 O3 2.496(3) .
Na3 O9 2.567(3) 2_665
Na3 C20 3.047(4) 2_665
Na3 Ni1 3.5568(16) .
Na3 Na3 3.616(3) 2_565
Na3 Na2 3.775(2) 2_666
Ni1 O9 2.037(3) .
Ni1 O9 2.037(3) 2_665
Ni1 N3 2.045(3) 2_665
Ni1 OW3 2.168(3) .
Ni1 OW3 2.168(3) 2_665
Ni1 Na3 3.5568(16) 2_665
Ni2 O3 2.024(3) .
Ni2 O5 2.037(3) .
Ni2 OW1 2.129(3) .
Ni2 O11 2.216(3) .
Ni2 Na1 3.4506(17) 2_556
O4 Na2 2.420(3) 2_666
O5 Na1 2.509(3) 2_556
O9 Na2 2.534(3) 1_554
O9 Na3 2.567(3) 2_665
O10 C20 1.229(5) 1_556
OW1 Na1 2.409(3) 2_556
OW2 Na3 2.449(4) 2_565

loop_
_geom_torsion_atom_site_label_1
_geom_torsion_atom_site_label_2
_geom_torsion_atom_site_label_3
_geom_torsion_atom_site_label_4
_geom_torsion
_geom_torsion_site_symmetry_1
_geom_torsion_site_symmetry_4
N1 C1 C2 C3 0.0(6) . .
C7 C1 C2 C3 179.3(4) . .
C1 C2 C3 C4 1.2(6) . .
C2 C3 C4 C5 -1.6(6) . .
C2 C3 C4 C6 178.4(4) . .
C3 C4 C5 N1 0.9(6) . .
C6 C4 C5 N1 -179.1(4) . .
C3 C4 C6 O1 -161.3(4) . .
C5 C4 C6 O1 18.7(6) . .
C3 C4 C6 O2 17.2(6) . .
C5 C4 C6 O2 -162.8(4) . .
N1 C1 C7 O4 -179.3(4) . .
C2 C1 C7 O4 1.3(6) . .
N1 C1 C7 O3 -0.3(5) . .
C2 C1 C7 O3 -179.6(4) . .
N1 C1 C7 Na3 94.5(17) . .
C2 C1 C7 Na3 -84.8(18) . .
N1 C1 C7 Na2 -129.6(3) . 2_666
C2 C1 C7 Na2 51.1(4) . 2_666
N2 C8 C9 C10 0.4(7) . .
C13 C8 C9 C10 -178.0(4) . .
C8 C9 C10 C11 -0.8(6) . .
C9 C10 C11 C12 -0.1(6) . .
C9 C10 C11 C14 -178.6(4) . .
C10 C11 C12 N2 1.4(7) . .
C14 C11 C12 N2 179.8(4) . .
N2 C8 C13 O6 -178.0(4) . .
C9 C8 C13 O6 0.6(6) . .
N2 C8 C13 O5 2.6(6) . .
C9 C8 C13 O5 -178.8(4) . .
N2 C8 C13 Na1 -103.1(14) . .
C9 C8 C13 Na1 75.5(16) . .
N2 C8 C13 Na1 60.7(4) . 2_556
C9 C8 C13 Na1 -120.7(4) . 2_556
C12 C11 C14 O8 -169.5(4) . .
C10 C11 C14 O8 8.9(6) . .
C12 C11 C14 O7 9.7(6) . .
C10 C11 C14 O7 -171.9(4) . .
N3 C15 C16 C17 0.9(7) . .
C20 C15 C16 C17 -175.7(4) . .
C15 C16 C17 C18 1.1(6) . .
C16 C17 C18 C19 -2.3(6) . .
C16 C17 C18 C21 172.7(4) . .
C17 C18 C19 N3 1.7(7) . .
C21 C18 C19 N3 -173.2(4) . .
N3 C15 C20 O10 -171.6(4) . 1_554
C16 C15 C20 O10 5.2(6) . 1_554
N3 C15 C20 O9 9.3(6) . .
C16 C15 C20 O9 -173.9(4) . .
N3 C15 C20 Na2 -90.0(17) . 1_554
C16 C15 C20 Na2 86.8(18) . 1_554
N3 C15 C20 Na3 70.2(4) . 2_665
C16 C15 C20 Na3 -113.0(4) . 2_665
C19 C18 C21 O12 -172.8(4) . .
C17 C18 C21 O12 12.4(6) . .
C19 C18 C21 O11 8.9(7) . .
C17 C18 C21 O11 -165.8(4) . .
C2 C1 N1 C5 -0.8(6) . .
C7 C1 N1 C5 179.9(4) . .
C2 C1 N1 Ni2 -179.1(3) . .
C7 C1 N1 Ni2 1.5(4) . .
C4 C5 N1 C1 0.3(6) . .
C4 C5 N1 Ni2 178.4(3) . .
C11 C12 N2 C8 -1.7(6) . .
C11 C12 N2 Ni2 171.8(3) . .
C9 C8 N2 C12 0.7(6) . .
C13 C8 N2 C12 179.3(4) . .
C9 C8 N2 Ni2 -173.9(3) . .
C13 C8 N2 Ni2 4.7(5) . .
C18 C19 N3 C15 0.1(6) . .
C18 C19 N3 Ni1 179.1(3) . .
C16 C15 N3 C19 -1.5(7) . .
C20 C15 N3 C19 175.3(4) . .
C16 C15 N3 Ni1 179.4(3) . .
C20 C15 N3 Ni1 -3.8(5) . .
O6 C13 Na1 OW6 169.3(3) . .
O5 C13 Na1 OW6 -22.9(3) . .
C8 C13 Na1 OW6 87.8(15) . .
Na1 C13 Na1 OW6 -76.86(19) 2_556 .
O5 C13 Na1 O6 167.8(4) . .
C8 C13 Na1 O6 -81.6(15) . .
Na1 C13 Na1 O6 113.8(3) 2_556 .
O6 C13 Na1 OW1 -25.5(3) . 2_556
O5 C13 Na1 OW1 142.4(2) . 2_556
C8 C13 Na1 OW1 -107.0(14) . 2_556
Na1 C13 Na1 OW1 88.35(18) 2_556 2_556
O6 C13 Na1 OW5 89.4(3) . .
O5 C13 Na1 OW5 -102.8(2) . .
C8 C13 Na1 OW5 7.8(15) . .
Na1 C13 Na1 OW5 -156.82(13) 2_556 .
O6 C13 Na1 O5 -91.2(2) . 2_556
O5 C13 Na1 O5 76.6(2) . 2_556
C8 C13 Na1 O5 -172.8(15) . 2_556
Na1 C13 Na1 O5 22.59(9) 2_556 2_556
O6 C13 Na1 O5 -167.8(4) . .
C8 C13 Na1 O5 110.6(15) . .
Na1 C13 Na1 O5 -54.0(2) 2_556 .
O6 C13 Na1 C13 -113.8(3) . 2_556
O5 C13 Na1 C13 54.0(2) . 2_556
C8 C13 Na1 C13 164.6(15) . 2_556
Na1 C13 Na1 C13 0 2_556 2_556
O6 C13 Na1 Ni2 -62.5(3) . 2_556
O5 C13 Na1 Ni2 105.3(2) . 2_556
C8 C13 Na1 Ni2 -144.0(14) . 2_556
Na1 C13 Na1 Ni2 51.33(10) 2_556 2_556
O6 C13 Na1 Na2 121.5(2) . .
O5 C13 Na1 Na2 -70.7(2) . .
C8 C13 Na1 Na2 39.9(15) . .
Na1 C13 Na1 Na2 -124.69(9) 2_556 .
O6 C13 Na1 Na1 -113.8(3) . 2_556
O5 C13 Na1 Na1 54.0(2) . 2_556
C8 C13 Na1 Na1 164.6(15) . 2_556
OW6 Na1 Na2 OW4 -91.69(14) . .
O6 Na1 Na2 OW4 66.81(14) . .
OW1 Na1 Na2 OW4 -165.52(12) 2_556 .
OW5 Na1 Na2 OW4 91.03(13) . .
O5 Na1 Na2 OW4 -82.87(15) 2_556 .
O5 Na1 Na2 OW4 12.19(11) . .
C13 Na1 Na2 OW4 38.98(14) . .
C13 Na1 Na2 OW4 -75.21(13) 2_556 .
Ni2 Na1 Na2 OW4 -135.87(11) 2_556 .
Na1 Na1 Na2 OW4 -21.86(12) 2_556 .
OW6 Na1 Na2 OW5 177.28(17) . .
O6 Na1 Na2 OW5 -24.21(15) . .
OW1 Na1 Na2 OW5 103.45(14) 2_556 .
O5 Na1 Na2 OW5 -173.90(18) 2_556 .
O5 Na1 Na2 OW5 -78.84(13) . .
C13 Na1 Na2 OW5 -52.05(15) . .
C13 Na1 Na2 OW5 -166.24(15) 2_556 .
Ni2 Na1 Na2 OW5 133.10(13) 2_556 .
Na1 Na1 Na2 OW5 -112.89(14) 2_556 .
OW6 Na1 Na2 O10 74.37(14) . .
O6 Na1 Na2 O10 -127.12(13) . .
OW1 Na1 Na2 O10 0.55(12) 2_556 .
OW5 Na1 Na2 O10 -102.91(14) . .
O5 Na1 Na2 O10 83.19(15) 2_556 .
O5 Na1 Na2 O10 178.25(11) . .
C13 Na1 Na2 O10 -154.95(13) . .
C13 Na1 Na2 O10 90.85(12) 2_556 .
Ni2 Na1 Na2 O10 30.19(11) 2_556 .
Na1 Na1 Na2 O10 144.21(11) 2_556 .
OW6 Na1 Na2 O4 -172.4(2) . 2_666
O6 Na1 Na2 O4 -13.8(2) . 2_666
OW1 Na1 Na2 O4 113.8(2) 2_556 2_666
OW5 Na1 Na2 O4 10.4(2) . 2_666
O5 Na1 Na2 O4 -163.5(2) 2_556 2_666
O5 Na1 Na2 O4 -68.5(2) . 2_666
C13 Na1 Na2 O4 -41.7(2) . 2_666
C13 Na1 Na2 O4 -155.9(2) 2_556 2_666
Ni2 Na1 Na2 O4 143.47(18) 2_556 2_666
Na1 Na1 Na2 O4 -102.5(2) 2_556 2_666
O6 Na1 Na2 OW6 158.50(17) . .
OW1 Na1 Na2 OW6 -73.83(14) 2_556 .
OW5 Na1 Na2 OW6 -177.28(17) . .
O5 Na1 Na2 OW6 8.82(16) 2_556 .
O5 Na1 Na2 OW6 103.88(14) . .
C13 Na1 Na2 OW6 130.67(16) . .
C13 Na1 Na2 OW6 16.48(14) 2_556 .
Ni2 Na1 Na2 OW6 -44.18(12) 2_556 .
Na1 Na1 Na2 OW6 69.83(14) 2_556 .
OW6 Na1 Na2 O9 19.40(14) . 1_556
O6 Na1 Na2 O9 177.90(14) . 1_556
OW1 Na1 Na2 O9 -54.43(14) 2_556 1_556
OW5 Na1 Na2 O9 -157.88(16) . 1_556
O5 Na1 Na2 O9 28.22(18) 2_556 1_556
O5 Na1 Na2 O9 123.28(12) . 1_556
C13 Na1 Na2 O9 150.07(14) . 1_556
C13 Na1 Na2 O9 35.87(14) 2_556 1_556
Ni2 Na1 Na2 O9 -24.78(14) 2_556 1_556
Na1 Na1 Na2 O9 89.23(13) 2_556 1_556
OW6 Na1 Na2 C20 48.80(15) . 1_556
O6 Na1 Na2 C20 -152.70(15) . 1_556
OW1 Na1 Na2 C20 -25.03(15) 2_556 1_556
OW5 Na1 Na2 C20 -128.49(16) . 1_556
O5 Na1 Na2 C20 57.62(17) 2_556 1_556
O5 Na1 Na2 C20 152.68(13) . 1_556
C13 Na1 Na2 C20 179.47(15) . 1_556
C13 Na1 Na2 C20 65.27(15) 2_556 1_556
Ni2 Na1 Na2 C20 4.62(14) 2_556 1_556
Na1 Na1 Na2 C20 118.63(13) 2_556 1_556
OW6 Na1 Na2 C7 -129.4(2) . 2_666
O6 Na1 Na2 C7 29.1(2) . 2_666
OW1 Na1 Na2 C7 156.81(18) 2_556 2_666
OW5 Na1 Na2 C7 53.36(19) . 2_666
O5 Na1 Na2 C7 -120.5(2) 2_556 2_666
O5 Na1 Na2 C7 -25.5(2) . 2_666
C13 Na1 Na2 C7 1.3(2) . 2_666
C13 Na1 Na2 C7 -112.88(19) 2_556 2_666
Ni2 Na1 Na2 C7 -173.54(16) 2_556 2_666
Na1 Na1 Na2 C7 -59.5(2) 2_556 2_666
OW6 Na1 Na2 Na3 40.7(3) . 2_666
O6 Na1 Na2 Na3 -160.8(2) . 2_666
OW1 Na1 Na2 Na3 -33.2(3) 2_556 2_666
OW5 Na1 Na2 Na3 -136.6(3) . 2_666
O5 Na1 Na2 Na3 49.5(3) 2_556 2_666
O5 Na1 Na2 Na3 144.5(3) . 2_666
C13 Na1 Na2 Na3 171.3(3) . 2_666
C13 Na1 Na2 Na3 57.1(3) 2_556 2_666
Ni2 Na1 Na2 Na3 -3.5(3) 2_556 2_666
Na1 Na1 Na2 Na3 110.5(3) 2_556 2_666
O4 C7 Na3 OW2 -34.0(3) . .
O3 C7 Na3 OW2 157.2(2) . .
C1 C7 Na3 OW2 57.7(18) . .
Na2 C7 Na3 OW2 -79.86(18) 2_666 .
O3 C7 Na3 O4 -168.8(4) . .
C1 C7 Na3 O4 91.7(18) . .
Na2 C7 Na3 O4 -45.8(2) 2_666 .
O4 C7 Na3 OW3 130.8(2) . .
O3 C7 Na3 OW3 -38.1(3) . .
C1 C7 Na3 OW3 -137.5(17) . .
Na2 C7 Na3 OW3 84.93(18) 2_666 .
O4 C7 Na3 OW2 -109.1(2) . 2_565
O3 C7 Na3 OW2 82.1(2) . 2_565
C1 C7 Na3 OW2 -17.4(18) . 2_565
Na2 C7 Na3 OW2 -154.94(11) 2_666 2_565
O4 C7 Na3 O3 168.8(4) . .
C1 C7 Na3 O3 -99.5(18) . .
Na2 C7 Na3 O3 123.0(3) 2_666 .
O4 C7 Na3 O9 67.5(2) . 2_665
O3 C7 Na3 O9 -101.4(2) . 2_665
C1 C7 Na3 O9 159.1(17) . 2_665
Na2 C7 Na3 O9 21.61(10) 2_666 2_665
O4 C7 Na3 C20 44.6(3) . 2_665
O3 C7 Na3 C20 -124.2(2) . 2_665
C1 C7 Na3 C20 136.3(17) . 2_665
Na2 C7 Na3 C20 -1.24(12) 2_666 2_665
O4 C7 Na3 Ni1 95.2(2) . .
O3 C7 Na3 Ni1 -73.6(2) . .
C1 C7 Na3 Ni1 -173.1(17) . .
Na2 C7 Na3 Ni1 49.39(10) 2_666 .
O4 C7 Na3 Na3 -79.3(2) . 2_565
O3 C7 Na3 Na3 111.9(2) . 2_565
C1 C7 Na3 Na3 12.4(18) . 2_565
Na2 C7 Na3 Na3 -125.14(10) 2_666 2_565
O4 C7 Na3 Na2 45.8(2) . 2_666
O3 C7 Na3 Na2 -123.0(3) . 2_666
C1 C7 Na3 Na2 137.5(18) . 2_666
C19 N3 Ni1 O9 -179.8(4) . .
C15 N3 Ni1 O9 -0.8(3) . .
C19 N3 Ni1 O9 0.2(4) . 2_665
C15 N3 Ni1 O9 179.2(3) . 2_665
C19 N3 Ni1 N3 9E1(10) . 2_665
C15 N3 Ni1 N3 -9E1(10) . 2_665
C19 N3 Ni1 OW3 -86.3(4) . .
C15 N3 Ni1 OW3 92.8(3) . .
C19 N3 Ni1 OW3 93.7(4) . 2_665
C15 N3 Ni1 OW3 -87.2(3) . 2_665
C19 N3 Ni1 Na3 -44.3(4) . .
C15 N3 Ni1 Na3 134.7(3) . .
C19 N3 Ni1 Na3 135.7(4) . 2_665
C15 N3 Ni1 Na3 -45.3(3) . 2_665
OW2 Na3 Ni1 O9 -90.53(14) . .
O4 Na3 Ni1 O9 152.91(12) . .
OW3 Na3 Ni1 O9 -11.01(16) . .
OW2 Na3 Ni1 O9 1.9(2) 2_565 .
O3 Na3 Ni1 O9 97.20(14) . .
O9 Na3 Ni1 O9 180 2_665 .
C7 Na3 Ni1 O9 124.11(14) . .
C20 Na3 Ni1 O9 -150.99(14) 2_665 .
Na3 Na3 Ni1 O9 -62.96(15) 2_565 .
Na2 Na3 Ni1 O9 163.62(11) 2_666 .
OW2 Na3 Ni1 O9 89.47(14) . 2_665
O4 Na3 Ni1 O9 -27.09(12) . 2_665
OW3 Na3 Ni1 O9 168.99(16) . 2_665
OW2 Na3 Ni1 O9 -178.1(2) 2_565 2_665
O3 Na3 Ni1 O9 -82.80(14) . 2_665
C7 Na3 Ni1 O9 -55.89(14) . 2_665
C20 Na3 Ni1 O9 29.01(14) 2_665 2_665
Na3 Na3 Ni1 O9 117.04(15) 2_565 2_665
Na2 Na3 Ni1 O9 -16.38(11) 2_666 2_665
OW2 Na3 Ni1 N3 11.73(13) . 2_665
O4 Na3 Ni1 N3 -104.83(13) . 2_665
OW3 Na3 Ni1 N3 91.24(15) . 2_665
OW2 Na3 Ni1 N3 104.2(2) 2_565 2_665
O3 Na3 Ni1 N3 -160.54(12) . 2_665
O9 Na3 Ni1 N3 -77.74(15) 2_665 2_665
C7 Na3 Ni1 N3 -133.63(15) . 2_665
C20 Na3 Ni1 N3 -48.73(14) 2_665 2_665
Na3 Na3 Ni1 N3 39.29(15) 2_565 2_665
Na2 Na3 Ni1 N3 -94.12(11) 2_666 2_665
OW2 Na3 Ni1 N3 -168.27(13) . .
O4 Na3 Ni1 N3 75.17(13) . .
OW3 Na3 Ni1 N3 -88.76(15) . .
OW2 Na3 Ni1 N3 -75.8(2) 2_565 .
O3 Na3 Ni1 N3 19.46(12) . .
O9 Na3 Ni1 N3 102.26(15) 2_665 .
C7 Na3 Ni1 N3 46.37(15) . .
C20 Na3 Ni1 N3 131.27(14) 2_665 .
Na3 Na3 Ni1 N3 -140.71(15) 2_565 .
Na2 Na3 Ni1 N3 85.88(11) 2_666 .
OW2 Na3 Ni1 OW3 -79.52(14) . .
O4 Na3 Ni1 OW3 163.92(15) . .
OW2 Na3 Ni1 OW3 12.9(2) 2_565 .
O3 Na3 Ni1 OW3 108.21(14) . .
O9 Na3 Ni1 OW3 -168.99(16) 2_665 .
C7 Na3 Ni1 OW3 135.13(16) . .
C20 Na3 Ni1 OW3 -139.98(15) 2_665 .
Na3 Na3 Ni1 OW3 -51.95(14) 2_565 .
Na2 Na3 Ni1 OW3 174.63(12) 2_666 .
OW2 Na3 Ni1 OW3 100.48(14) . 2_665
O4 Na3 Ni1 OW3 -16.08(15) . 2_665
OW3 Na3 Ni1 OW3 180 . 2_665
OW2 Na3 Ni1 OW3 -167.1(2) 2_565 2_665
O3 Na3 Ni1 OW3 -71.79(14) . 2_665
O9 Na3 Ni1 OW3 11.01(16) 2_665 2_665
C7 Na3 Ni1 OW3 -44.87(16) . 2_665
C20 Na3 Ni1 OW3 40.02(15) 2_665 2_665
Na3 Na3 Ni1 OW3 128.05(14) 2_565 2_665
Na2 Na3 Ni1 OW3 -5.37(12) 2_666 2_665
OW2 Na3 Ni1 Na3 -1E1(10) . 2_665
O4 Na3 Ni1 Na3 -13E1(10) . 2_665
OW3 Na3 Ni1 Na3 7E1(10) . 2_665
OW2 Na3 Ni1 Na3 8E1(10) 2_565 2_665
O3 Na3 Ni1 Na3 18E1(10) . 2_665
O9 Na3 Ni1 Na3 -10E1(10) 2_665 2_665
C7 Na3 Ni1 Na3 -15E1(10) . 2_665
C20 Na3 Ni1 Na3 -7E1(10) 2_665 2_665
Na3 Na3 Ni1 Na3 2E1(10) 2_565 2_665
Na2 Na3 Ni1 Na3 -12E1(10) 2_666 2_665
C1 N1 Ni2 O3 -1.7(3) . .
C5 N1 Ni2 O3 -179.8(4) . .
C1 N1 Ni2 O5 177.9(3) . .
C5 N1 Ni2 O5 -0.3(4) . .
C1 N1 Ni2 N2 74(5) . .
C5 N1 Ni2 N2 -105(4) . .
C1 N1 Ni2 OW1 -92.9(3) . .
C5 N1 Ni2 OW1 88.9(4) . .
C1 N1 Ni2 O11 87.6(3) . .
C5 N1 Ni2 O11 -90.5(4) . .
C1 N1 Ni2 Na1 -136.5(3) . 2_556
C5 N1 Ni2 Na1 45.3(3) . 2_556
C12 N2 Ni2 O3 -1.2(4) . .
C8 N2 Ni2 O3 172.6(3) . .
C12 N2 Ni2 O5 179.2(4) . .
C8 N2 Ni2 O5 -7.0(3) . .
C12 N2 Ni2 N1 -76(5) . .
C8 N2 Ni2 N1 98(5) . .
C12 N2 Ni2 OW1 90.3(4) . .
C8 N2 Ni2 OW1 -96.0(3) . .
C12 N2 Ni2 O11 -90.2(4) . .
C8 N2 Ni2 O11 83.5(3) . .
C12 N2 Ni2 Na1 133.9(4) . 2_556
C8 N2 Ni2 Na1 -52.4(3) . 2_556
O4 C7 O3 Ni2 177.8(3) . .
C1 C7 O3 Ni2 -1.2(4) . .
Na3 C7 O3 Ni2 -170.4(2) . .
Na2 C7 O3 Ni2 124.54(18) 2_666 .
O4 C7 O3 Na3 -11.7(4) . .
C1 C7 O3 Na3 169.2(3) . .
Na2 C7 O3 Na3 -65.0(2) 2_666 .
O5 Ni2 O3 C7 -151(8) . .
N1 Ni2 O3 C7 1.6(3) . .
N2 Ni2 O3 C7 -176.6(3) . .
OW1 Ni2 O3 C7 91.0(3) . .
O11 Ni2 O3 C7 -85.9(3) . .
Na1 Ni2 O3 C7 85.4(3) 2_556 .
O5 Ni2 O3 Na3 53(8) . .
N1 Ni2 O3 Na3 -154.3(4) . .
N2 Ni2 O3 Na3 27.4(4) . .
OW1 Ni2 O3 Na3 -65.0(4) . .
O11 Ni2 O3 Na3 118.2(4) . .
Na1 Ni2 O3 Na3 -70.5(4) 2_556 .
OW2 Na3 O3 C7 -45.9(4) . .
O4 Na3 O3 C7 6.2(2) . .
OW3 Na3 O3 C7 151.5(2) . .
OW2 Na3 O3 C7 -94.9(2) 2_565 .
O9 Na3 O3 C7 80.1(2) 2_665 .
C20 Na3 O3 C7 63.2(3) 2_665 .
Ni1 Na3 O3 C7 114.3(2) . .
Na3 Na3 O3 C7 -82.0(2) 2_565 .
Na2 Na3 O3 C7 45.6(2) 2_666 .
OW2 Na3 O3 Ni2 112.3(4) . .
O4 Na3 O3 Ni2 164.4(4) . .
OW3 Na3 O3 Ni2 -50.3(4) . .
OW2 Na3 O3 Ni2 63.3(4) 2_565 .
O9 Na3 O3 Ni2 -121.7(4) 2_665 .
C7 Na3 O3 Ni2 158.2(5) . .
C20 Na3 O3 Ni2 -138.6(3) 2_665 .
Ni1 Na3 O3 Ni2 -87.5(4) . .
Na3 Na3 O3 Ni2 76.2(4) 2_565 .
Na2 Na3 O3 Ni2 -156.2(4) 2_666 .
O3 C7 O4 Na3 12.2(4) . .
C1 C7 O4 Na3 -168.8(3) . .
Na2 C7 O4 Na3 104.95(18) 2_666 .
O3 C7 O4 Na2 -92.7(4) . 2_666
C1 C7 O4 Na2 86.3(4) . 2_666
Na3 C7 O4 Na2 -104.95(18) . 2_666
OW2 Na3 O4 C7 154.4(2) . .
OW3 Na3 O4 C7 -78.4(3) . .
OW2 Na3 O4 C7 70.8(3) 2_565 .
O3 Na3 O4 C7 -6.3(2) . .
O9 Na3 O4 C7 -110.6(2) 2_665 .
C20 Na3 O4 C7 -135.5(3) 2_665 .
Ni1 Na3 O4 C7 -95.5(2) . .
Na3 Na3 O4 C7 110.1(2) 2_565 .
Na2 Na3 O4 C7 -112.2(3) 2_666 .
OW2 Na3 O4 Na2 -93.39(14) . 2_666
OW3 Na3 O4 Na2 33.8(2) . 2_666
OW2 Na3 O4 Na2 -177.01(11) 2_565 2_666
O3 Na3 O4 Na2 105.82(14) . 2_666
O9 Na3 O4 Na2 1.57(11) 2_665 2_666
C7 Na3 O4 Na2 112.2(3) . 2_666
C20 Na3 O4 Na2 -23.36(12) 2_665 2_666
Ni1 Na3 O4 Na2 16.63(12) . 2_666
Na3 Na3 O4 Na2 -137.71(10) 2_565 2_666
O6 C13 O5 Ni2 172.0(3) . .
C8 C13 O5 Ni2 -8.6(5) . .
Na1 C13 O5 Ni2 159.2(2) . .
Na1 C13 O5 Ni2 -105.0(2) 2_556 .
O6 C13 O5 Na1 -83.0(5) . 2_556
C8 C13 O5 Na1 96.4(3) . 2_556
Na1 C13 O5 Na1 -95.74(12) . 2_556
O6 C13 O5 Na1 12.8(4) . .
C8 C13 O5 Na1 -167.9(3) . .
Na1 C13 O5 Na1 95.74(12) 2_556 .
O3 Ni2 O5 C13 -16(8) . .
N1 Ni2 O5 C13 -169.4(3) . .
N2 Ni2 O5 C13 8.8(3) . .
OW1 Ni2 O5 C13 101.1(3) . .
O11 Ni2 O5 C13 -82.0(3) . .
Na1 Ni2 O5 C13 107.5(3) 2_556 .
O3 Ni2 O5 Na1 -124(8) . 2_556
N1 Ni2 O5 Na1 83.11(13) . 2_556
N2 Ni2 O5 Na1 -98.66(13) . 2_556
OW1 Ni2 O5 Na1 -6.31(12) . 2_556
O11 Ni2 O5 Na1 170.53(11) . 2_556
O3 Ni2 O5 Na1 113(8) . .
N1 Ni2 O5 Na1 -39.7(3) . .
N2 Ni2 O5 Na1 138.6(3) . .
OW1 Ni2 O5 Na1 -129.1(3) . .
O11 Ni2 O5 Na1 47.8(3) . .
Na1 Ni2 O5 Na1 -122.8(3) 2_556 .
OW6 Na1 O5 C13 163.2(2) . .
O6 Na1 O5 C13 -6.7(2) . .
OW1 Na1 O5 C13 -66.4(3) 2_556 .
OW5 Na1 O5 C13 76.7(2) . .
O5 Na1 O5 C13 -101.6(3) 2_556 .
C13 Na1 O5 C13 -126.0(2) 2_556 .
Ni2 Na1 O5 C13 -86.9(2) 2_556 .
Na2 Na1 O5 C13 118.1(2) . .
Na1 Na1 O5 C13 -101.6(3) 2_556 .
OW6 Na1 O5 Ni2 27.8(3) . .
O6 Na1 O5 Ni2 -142.1(3) . .
OW1 Na1 O5 Ni2 158.2(3) 2_556 .
OW5 Na1 O5 Ni2 -58.6(3) . .
O5 Na1 O5 Ni2 123.1(3) 2_556 .
C13 Na1 O5 Ni2 -135.4(4) . .
C13 Na1 O5 Ni2 98.6(3) 2_556 .
Ni2 Na1 O5 Ni2 137.7(3) 2_556 .
Na2 Na1 O5 Ni2 -17.3(3) . .
Na1 Na1 O5 Ni2 123.1(3) 2_556 .
OW6 Na1 O5 Na1 -95.27(13) . 2_556
O6 Na1 O5 Na1 94.89(13) . 2_556
OW1 Na1 O5 Na1 35.1(3) 2_556 2_556
OW5 Na1 O5 Na1 178.32(13) . 2_556
O5 Na1 O5 Na1 0 2_556 2_556
C13 Na1 O5 Na1 101.6(3) . 2_556
C13 Na1 O5 Na1 -24.47(10) 2_556 2_556
Ni2 Na1 O5 Na1 14.63(10) 2_556 2_556
Na2 Na1 O5 Na1 -140.34(9) . 2_556
O5 C13 O6 Na1 -13.9(5) . .
C8 C13 O6 Na1 166.7(3) . .
Na1 C13 O6 Na1 -69.8(2) 2_556 .
OW6 Na1 O6 C13 -23.1(5) . .
OW1 Na1 O6 C13 160.7(2) 2_556 .
OW5 Na1 O6 C13 -88.7(3) . .
O5 Na1 O6 C13 88.6(2) 2_556 .
O5 Na1 O6 C13 7.0(2) . .
C13 Na1 O6 C13 72.1(3) 2_556 .
Ni2 Na1 O6 C13 123.6(2) 2_556 .
Na2 Na1 O6 C13 -72.7(3) . .
Na1 Na1 O6 C13 52.6(2) 2_556 .
O10 C20 O9 Ni1 171.2(3) 1_554 .
C15 C20 O9 Ni1 -9.8(5) . .
Na2 C20 O9 Ni1 159.1(2) 1_554 .
Na3 C20 O9 Ni1 -106.0(2) 2_665 .
O10 C20 O9 Na2 12.1(4) 1_554 1_554
C15 C20 O9 Na2 -168.9(3) . 1_554
Na3 C20 O9 Na2 94.90(12) 2_665 1_554
O10 C20 O9 Na3 -82.8(5) 1_554 2_665
C15 C20 O9 Na3 96.2(3) . 2_665
Na2 C20 O9 Na3 -94.90(12) 1_554 2_665
O9 Ni1 O9 C20 14E1(10) 2_665 .
N3 Ni1 O9 C20 -173.9(3) 2_665 .
N3 Ni1 O9 C20 6.1(3) . .
OW3 Ni1 O9 C20 -82.2(3) . .
OW3 Ni1 O9 C20 97.8(3) 2_665 .
Na3 Ni1 O9 C20 -74.9(3) . .
Na3 Ni1 O9 C20 105.1(3) 2_665 .
O9 Ni1 O9 Na2 -9E1(10) 2_665 1_554
N3 Ni1 O9 Na2 -41.7(3) 2_665 1_554
N3 Ni1 O9 Na2 138.3(3) . 1_554
OW3 Ni1 O9 Na2 50.0(3) . 1_554
OW3 Ni1 O9 Na2 -130.0(3) 2_665 1_554
Na3 Ni1 O9 Na2 57.3(3) . 1_554
Na3 Ni1 O9 Na2 -122.7(3) 2_665 1_554
O9 Ni1 O9 Na3 3E1(10) 2_665 2_665
N3 Ni1 O9 Na3 81.02(13) 2_665 2_665
N3 Ni1 O9 Na3 -98.98(13) . 2_665
OW3 Ni1 O9 Na3 172.66(10) . 2_665
OW3 Ni1 O9 Na3 -7.34(10) 2_665 2_665
Na3 Ni1 O9 Na3 180 . 2_665
OW4 Na2 O10 C20 9.3(6) . 1_556
OW5 Na2 O10 C20 -162.9(3) . 1_556
O4 Na2 O10 C20 87.0(3) 2_666 1_556
OW6 Na2 O10 C20 -78.7(3) . 1_556
O9 Na2 O10 C20 6.6(2) 1_556 1_556
C7 Na2 O10 C20 75.6(3) 2_666 1_556
Na1 Na2 O10 C20 -117.7(3) . 1_556
Na3 Na2 O10 C20 54.5(2) 2_666 1_556
O12 C21 O11 Ni2 -92.6(5) . .
C18 C21 O11 Ni2 85.5(4) . .
O3 Ni2 O11 C21 -111.6(3) . .
O5 Ni2 O11 C21 67.5(3) . .
N1 Ni2 O11 C21 166.6(3) . .
N2 Ni2 O11 C21 -13.8(3) . .
OW1 Ni2 O11 C21 156.5(19) . .
Na1 Ni2 O11 C21 77.3(3) 2_556 .
O3 Ni2 OW1 Na1 -174.30(12) . 2_556
O5 Ni2 OW1 Na1 6.59(12) . 2_556
N1 Ni2 OW1 Na1 -92.55(13) . 2_556
N2 Ni2 OW1 Na1 87.87(13) . 2_556
O11 Ni2 OW1 Na1 -82(2) . 2_556
O4 Na3 OW2 Na3 -91.82(13) . 2_565
OW3 Na3 OW2 Na3 114.72(13) . 2_565
OW2 Na3 OW2 Na3 0 2_565 2_565
O3 Na3 OW2 Na3 -49.0(3) . 2_565
O9 Na3 OW2 Na3 -174.65(12) 2_665 2_565
C7 Na3 OW2 Na3 -76.25(19) . 2_565
C20 Na3 OW2 Na3 -165.75(14) 2_665 2_565
Ni1 Na3 OW2 Na3 150.72(10) . 2_565
Na2 Na3 OW2 Na3 -132.75(10) 2_666 2_565
O9 Ni1 OW3 Na3 172.20(11) . .
O9 Ni1 OW3 Na3 -7.80(11) 2_665 .
N3 Ni1 OW3 Na3 -89.33(13) 2_665 .
N3 Ni1 OW3 Na3 90.67(13) . .
OW3 Ni1 OW3 Na3 17E1(10) 2_665 .
Na3 Ni1 OW3 Na3 180 2_665 .
OW2 Na3 OW3 Ni1 104.26(13) . .
O4 Na3 OW3 Ni1 -27.4(2) . .
OW2 Na3 OW3 Ni1 -173.14(11) 2_565 .
O3 Na3 OW3 Ni1 -82.47(14) . .
O9 Na3 OW3 Ni1 6.55(9) 2_665 .
C7 Na3 OW3 Ni1 -64.8(2) . .
C20 Na3 OW3 Ni1 29.90(11) 2_665 .
Na3 Na3 OW3 Ni1 144.08(10) 2_565 .
Na2 Na3 OW3 Ni1 -5.53(12) 2_666 .
OW4 Na2 OW5 Na1 -87.25(12) . .
O10 Na2 OW5 Na1 90.42(12) . .
O4 Na2 OW5 Na1 -175.01(10) 2_666 .
OW6 Na2 OW5 Na1 1.79(11) . .
O9 Na2 OW5 Na1 64.6(4) 1_556 .
C20 Na2 OW5 Na1 80.03(19) 1_556 .
C7 Na2 OW5 Na1 -151.49(11) 2_666 .
Na3 Na2 OW5 Na1 164.61(10) 2_666 .
OW6 Na1 OW5 Na2 -1.88(12) . .
O6 Na1 OW5 Na2 160.46(11) . .
OW1 Na1 OW5 Na2 -91.27(13) 2_556 .
O5 Na1 OW5 Na2 127.0(15) 2_556 .
O5 Na1 OW5 Na2 106.92(11) . .
C13 Na1 OW5 Na2 133.94(13) . .
C13 Na1 OW5 Na2 32.2(3) 2_556 .
Ni2 Na1 OW5 Na2 -101.22(18) 2_556 .
Na1 Na1 OW5 Na2 108.44(14) 2_556 .
O6 Na1 OW6 Na2 -63.8(4) . .
OW1 Na1 OW6 Na2 112.62(12) 2_556 .
OW5 Na1 OW6 Na2 1.83(12) . .
O5 Na1 OW6 Na2 -174.36(10) 2_556 .
O5 Na1 OW6 Na2 -89.15(12) . .
C13 Na1 OW6 Na2 -78.1(2) . .
C13 Na1 OW6 Na2 -164.81(13) 2_556 .
Ni2 Na1 OW6 Na2 149.57(8) 2_556 .
Na1 Na1 OW6 Na2 -132.48(9) 2_556 .
OW4 Na2 OW6 Na1 86.82(12) . .
OW5 Na2 OW6 Na1 -1.88(12) . .
O10 Na2 OW6 Na1 -110.72(12) . .
O4 Na2 OW6 Na1 165.9(4) 2_666 .
O9 Na2 OW6 Na1 -164.30(11) 1_556 .
C20 Na2 OW6 Na1 -136.62(13) 1_556 .
C7 Na2 OW6 Na1 123.5(2) 2_666 .
Na3 Na2 OW6 Na1 -169.28(7) 2_666 .
